data_4503382
loop_
_publ_author_name
'Qi, Yan'
'Luo, Feng'
'Batten, Stuart R.'
'Che, Yun-Xia'
'Zheng, Ji-Min'

_publ_section_title
;
 Syntheses and Crystal Structures of a Series of Novel Helical
 Coordination Polymers Constructed from Flexible Bis(imidazole) Ligands
 and Metal Salts
;
_journal_issue 8
_journal_name_full 'Crystal Growth &amp; Design'
_journal_page_first 2806
_journal_paper_doi 10.1021/cg701061q
_journal_volume 8
_journal_year 2008
_chemical_formula_sum 'C20 H28 Cl2 Cu2 N8'
_chemical_formula_weight 578.48
_chemical_name_systematic
; 
 ? 
;
_space_group_IT_number 7
_symmetry_cell_setting monoclinic
_symmetry_space_group_name_Hall 'P -2yc'
_symmetry_space_group_name_H-M 'P 1 c 1'
_atom_sites_solution_hydrogens geom
_atom_sites_solution_primary direct
_atom_sites_solution_secondary difmap
_audit_creation_method SHELXL-97
_cell_angle_alpha 90.00
_cell_angle_beta 128.952(19)
_cell_angle_gamma 90.00
_cell_formula_units_Z 2
_cell_length_a 11.275(2)
_cell_length_b 8.8409(18)
_cell_length_c 15.945(5)
_cell_measurement_reflns_used 10840
_cell_measurement_temperature 298(2)
_cell_measurement_theta_max 27.47
_cell_measurement_theta_min 3.27
_cell_volume 1236.0(6)
_computing_cell_refinement 'RAXIS-RAPID Auto(Rigaku, 2004)'
_computing_data_collection 'RAXIS-RAPID Auto(Rigaku, 2004)'
_computing_data_reduction 'CrystalStructure(Rigaku/MSC, 2004)'
_computing_molecular_graphics 'SHELXL-97 (Sheldrick, 2001)'
_computing_publication_material 'SHELXL-97 (Sheldrick, 1997)'
_computing_structure_refinement 'SHELXL-97 (Sheldrick, 1997)'
_computing_structure_solution 'SHELXS-97 (Sheldrick, 1997)'
_diffrn_ambient_temperature 293(2)
_diffrn_measured_fraction_theta_full 0.996
_diffrn_measured_fraction_theta_max 0.996
_diffrn_measurement_device_type 'rigaku r-axis rapid IP area detector'
_diffrn_measurement_method '\w scans'
_diffrn_radiation_monochromator graphite
_diffrn_radiation_probe x-ray
_diffrn_radiation_type MoK\a
_diffrn_radiation_wavelength 0.71073
_diffrn_reflns_av_R_equivalents 0.0378
_diffrn_reflns_av_sigmaI/netI 0.0528
_diffrn_reflns_limit_h_max 14
_diffrn_reflns_limit_h_min -14
_diffrn_reflns_limit_k_max 9
_diffrn_reflns_limit_k_min -11
_diffrn_reflns_limit_l_max 20
_diffrn_reflns_limit_l_min -20
_diffrn_reflns_number 11863
_diffrn_reflns_theta_full 27.47
_diffrn_reflns_theta_max 27.47
_diffrn_reflns_theta_min 3.27
_diffrn_source 'rotating anode'
_exptl_absorpt_coefficient_mu 1.961
_exptl_absorpt_correction_T_max 0.6126
_exptl_absorpt_correction_T_min 0.5197
_exptl_absorpt_correction_type multi-scan
_exptl_crystal_colour Colorless
_exptl_crystal_density_diffrn 1.554
_exptl_crystal_density_method 'not measured'
_exptl_crystal_description Block
_exptl_crystal_F_000 592
_exptl_crystal_size_max 0.38
_exptl_crystal_size_mid 0.31
_exptl_crystal_size_min 0.28
_refine_diff_density_max 0.431
_refine_diff_density_min -0.357
_refine_diff_density_rms 0.072
_refine_ls_abs_structure_details 'Flack H D (1983), Acta Cryst. A39, 876-881'
_refine_ls_abs_structure_Flack 0.474(13)
_refine_ls_extinction_method none
_refine_ls_goodness_of_fit_ref 1.072
_refine_ls_hydrogen_treatment constr
_refine_ls_matrix_type full
_refine_ls_number_parameters 289
_refine_ls_number_reflns 5530
_refine_ls_number_restraints 2
_refine_ls_restrained_S_all 1.072
_refine_ls_R_factor_all 0.0439
_refine_ls_R_factor_gt 0.0390
_refine_ls_shift/su_max 0.004
_refine_ls_shift/su_mean 0.000
_refine_ls_structure_factor_coef Fsqd
_refine_ls_weighting_details 'calc w=1/[\s^2^(Fo^2^)+(0.0539P)^2^+0.1616P] where P=(Fo^2^+2Fc^2^)/3'
_refine_ls_weighting_scheme calc
_refine_ls_wR_factor_gt 0.0996
_refine_ls_wR_factor_ref 0.1027
_reflns_number_gt 4952
_reflns_number_total 5530
_reflns_threshold_expression >2sigma(I)
_cod_data_source_file cg701061q-file003.cif
_cod_data_source_block shelxl
_cod_depositor_comments
;
The following automatic conversions were performed:

'_symmetry_cell_setting' value 'Monoclinic' changed to 'monoclinic'
according to /home/saulius/struct/CIF-dictionaries/cif_core.dic
dictionary named 'cif_core.dic' version 2.4.1 from
2010-06-29.

'_exptl_absorpt_correction_type' value 'Multi-scan'
changed to 'multi-scan' according to
/home/saulius/struct/CIF-dictionaries/cif_core.dic dictionary named
'cif_core.dic' version 2.4.1 from 2010-06-29.

Automatic conversion script
Id: cif_fix_values 1715 2011-07-08 13:25:40Z adriana 
;
_cod_original_cell_volume 1236.0(5)
_cod_original_sg_symbol_H-M Pc
_cod_database_code 4503382

loop_
_symmetry_equiv_pos_as_xyz
'x, y, z'
'x, -y, z+1/2'

loop_
_atom_site_label
_atom_site_type_symbol
_atom_site_fract_x
_atom_site_fract_y
_atom_site_fract_z
_atom_site_U_iso_or_equiv
_atom_site_adp_type
_atom_site_occupancy
_atom_site_symmetry_multiplicity
_atom_site_calc_flag
_atom_site_refinement_flags
C1 C 0.1882(5) 0.7663(5) 0.5129(3) 0.0536(9) Uani 1 1 d .
H1 H 0.2786 0.8200 0.5460 0.064 Uiso 1 1 calc R
C2 C -0.0052(5) 0.6581(5) 0.4826(3) 0.0578(10) Uani 1 1 d .
H2 H -0.0747 0.6229 0.4913 0.069 Uiso 1 1 calc R
C3 C -0.0144(4) 0.6353(5) 0.3954(3) 0.0555(10) Uani 1 1 d .
H3 H -0.0903 0.5822 0.3334 0.067 Uiso 1 1 calc R
C4 C 0.1477(4) 0.7098(5) 0.3431(3) 0.0519(9) Uani 1 1 d .
H4A H 0.1663 0.8138 0.3349 0.062 Uiso 1 1 calc R
H4B H 0.0624 0.6722 0.2726 0.062 Uiso 1 1 calc R
C5 C 0.2871(5) 0.6161(5) 0.3863(3) 0.0552(9) Uani 1 1 d .
H5A H 0.2714 0.5138 0.3996 0.066 Uiso 1 1 calc R
H5B H 0.3742 0.6582 0.4544 0.066 Uiso 1 1 calc R
C6 C 0.3204(4) 0.6122(5) 0.3070(3) 0.0489(8) Uani 1 1 d .
H6A H 0.2344 0.5686 0.2391 0.059 Uiso 1 1 calc R
H6B H 0.3357 0.7143 0.2932 0.059 Uiso 1 1 calc R
C7 C 0.4612(5) 0.5191(5) 0.3535(3) 0.0575(10) Uani 1 1 d .
H7A H 0.5443 0.5585 0.4241 0.069 Uiso 1 1 calc R
H7B H 0.4423 0.4158 0.3628 0.069 Uiso 1 1 calc R
C8 C 0.5327(5) 0.6402(4) 0.2465(4) 0.0533(9) Uani 1 1 d .
H8 H 0.5178 0.7414 0.2537 0.064 Uiso 1 1 calc R
C9 C 0.5427(4) 0.3962(4) 0.2563(3) 0.0500(8) Uani 1 1 d .
H9 H 0.5343 0.2973 0.2720 0.060 Uiso 1 1 calc R
C10 C 0.5828(5) 0.5866(4) 0.1954(4) 0.0533(9) Uani 1 1 d .
H10 H 0.6089 0.6451 0.1607 0.064 Uiso 1 1 calc R
C11 C -0.2696(5) 0.9688(4) 1.1642(4) 0.0528(9) Uani 1 1 d .
H11 H -0.2859 0.9424 1.2127 0.063 Uiso 1 1 calc R
C12 C -0.2358(4) 0.8708(5) 1.1164(4) 0.0560(10) Uani 1 1 d .
H12 H -0.2236 0.7665 1.1261 0.067 Uiso 1 1 calc R
C13 C -0.2471(5) 1.0996(5) 1.0627(4) 0.0582(10) Uani 1 1 d .
H13 H -0.2437 1.1812 1.0274 0.070 Uiso 1 1 calc R
C14 C -0.1953(5) 0.9054(8) 0.9775(4) 0.0843(18) Uani 1 1 d .
H14A H -0.2072 0.9906 0.9344 0.101 Uiso 1 1 calc R
H14B H -0.2717 0.8307 0.9288 0.101 Uiso 1 1 calc R
C15 C -0.0419(4) 0.8386(5) 1.0330(3) 0.0534(9) Uani 1 1 d .
H15A H -0.0393 0.7371 1.0572 0.064 Uiso 1 1 calc R
H15B H 0.0340 0.8989 1.0957 0.064 Uiso 1 1 calc R
C16 C -0.0049(5) 0.8332(6) 0.9559(4) 0.0620(11) Uani 1 1 d .
H16A H -0.0839 0.7768 0.8919 0.074 Uiso 1 1 calc R
H16B H -0.0046 0.9353 0.9338 0.074 Uiso 1 1 calc R
C17 C 0.1460(5) 0.7612(6) 1.0061(4) 0.0615(10) Uani 1 1 d .
H17A H 0.2182 0.7926 1.0809 0.074 Uiso 1 1 calc R
H17B H 0.1355 0.6522 1.0048 0.074 Uiso 1 1 calc R
C18 C 0.1401(5) 0.7767(6) 0.8459(3) 0.0586(10) Uani 1 1 d .
H18 H 0.0481 0.7264 0.7970 0.070 Uiso 1 1 calc R
C19 C 0.3478(4) 0.8952(5) 0.9165(3) 0.0543(9) Uani 1 1 d .
H19 H 0.4285 0.9423 0.9250 0.065 Uiso 1 1 calc R
C20 C 0.3360(5) 0.8793(5) 0.9945(3) 0.0552(9) Uani 1 1 d .
H20 H 0.4041 0.9141 1.0651 0.066 Uiso 1 1 calc R
Cl1 Cl 0.42003(11) 0.97957(10) 0.74234(7) 0.0501(2) Uani 1 1 d .
Cl2 Cl 0.82420(11) 0.46946(10) 0.12800(8) 0.0510(2) Uani 1 1 d .
Cu1 Cu 0.20103(4) 0.81499(6) 0.69475(3) 0.05681(15) Uani 1 1 d .
Cu2 Cu 0.67866(5) 0.30176(6) 0.16054(4) 0.05633(15) Uani 1 1 d .
N1 N 0.1227(4) 0.7416(4) 0.5569(3) 0.0524(7) Uani 1 1 d .
N2 N 0.1089(3) 0.7048(4) 0.4150(2) 0.0479(7) Uani 1 1 d .
N3 N 0.5077(3) 0.5186(3) 0.2863(3) 0.0454(7) Uani 1 1 d .
N4 N 0.5899(3) 0.4323(4) 0.2021(3) 0.0487(7) Uani 1 1 d .
N5 N -0.2759(4) 1.1110(4) 1.1300(3) 0.0503(7) Uani 1 1 d .
N6 N -0.2234(4) 0.9570(4) 1.0511(3) 0.0560(8) Uani 1 1 d .
N7 N 0.2050(4) 0.8023(4) 0.9500(3) 0.0526(8) Uani 1 1 d .
N8 N 0.2245(4) 0.8325(4) 0.8228(2) 0.0512(8) Uani 1 1 d .

loop_
_atom_site_aniso_label
_atom_site_aniso_U_11
_atom_site_aniso_U_22
_atom_site_aniso_U_33
_atom_site_aniso_U_23
_atom_site_aniso_U_13
_atom_site_aniso_U_12
C1 0.055(2) 0.073(3) 0.0395(18) -0.0129(18) 0.0330(18) -0.0134(19)
C2 0.058(2) 0.075(3) 0.057(2) -0.014(2) 0.044(2) -0.0116(19)
C3 0.0468(19) 0.076(3) 0.047(2) -0.0178(19) 0.0312(18) -0.0129(18)
C4 0.0512(19) 0.075(3) 0.0359(17) -0.0014(16) 0.0303(17) 0.0019(17)
C5 0.059(2) 0.073(3) 0.0441(19) 0.0003(18) 0.0375(18) 0.0035(19)
C6 0.0495(18) 0.063(2) 0.0424(18) 0.0009(17) 0.0329(17) 0.0045(16)
C7 0.057(2) 0.075(3) 0.049(2) 0.0133(19) 0.0371(19) 0.0144(19)
C8 0.063(2) 0.0354(19) 0.081(3) -0.0013(18) 0.055(2) 0.0020(16)
C9 0.0533(19) 0.0377(19) 0.059(2) 0.0030(16) 0.0351(18) 0.0097(15)
C10 0.065(2) 0.0373(19) 0.086(3) 0.0085(18) 0.062(2) 0.0095(16)
C11 0.063(2) 0.046(2) 0.069(2) -0.0001(17) 0.051(2) -0.0007(16)
C12 0.059(2) 0.0352(19) 0.082(3) -0.0072(18) 0.048(2) -0.0001(15)
C13 0.081(3) 0.042(2) 0.077(3) 0.0041(19) 0.062(2) 0.0090(18)
C14 0.066(3) 0.124(5) 0.057(3) -0.019(3) 0.036(2) 0.027(3)
C15 0.051(2) 0.064(2) 0.057(2) -0.0070(18) 0.039(2) 0.0004(17)
C16 0.061(2) 0.080(3) 0.057(2) -0.005(2) 0.042(2) 0.005(2)
C17 0.061(2) 0.086(3) 0.052(2) 0.004(2) 0.043(2) 0.002(2)
C18 0.056(2) 0.085(3) 0.0428(19) -0.0128(19) 0.0353(19) -0.012(2)
C19 0.0517(19) 0.075(3) 0.0425(18) -0.0088(18) 0.0325(18) -0.0078(18)
C20 0.058(2) 0.073(3) 0.0401(18) -0.0114(18) 0.0337(18) -0.0092(19)
Cl1 0.0645(5) 0.0437(5) 0.0462(4) 0.0007(4) 0.0368(4) -0.0058(4)
Cl2 0.0577(5) 0.0408(5) 0.0551(5) -0.0051(4) 0.0357(4) -0.0004(4)
Cu1 0.0716(3) 0.0709(3) 0.0377(2) -0.0018(2) 0.0390(3) 0.0097(2)
Cu2 0.0576(3) 0.0507(3) 0.0578(3) -0.0085(2) 0.0348(3) 0.0153(2)
N1 0.0605(18) 0.064(2) 0.0428(16) -0.0104(15) 0.0374(15) -0.0035(16)
N2 0.0478(15) 0.066(2) 0.0364(15) -0.0081(13) 0.0298(14) -0.0017(13)
N3 0.0459(15) 0.0436(17) 0.0540(17) 0.0053(13) 0.0349(15) 0.0093(12)
N4 0.0498(15) 0.0397(16) 0.064(2) -0.0042(14) 0.0396(16) 0.0056(12)
N5 0.0638(18) 0.0327(16) 0.072(2) -0.0056(14) 0.0510(18) 0.0023(13)
N6 0.0572(17) 0.060(2) 0.0620(19) -0.0082(16) 0.0428(17) 0.0086(15)
N7 0.0498(16) 0.075(2) 0.0414(16) -0.0076(14) 0.0325(15) -0.0066(14)
N8 0.0531(17) 0.071(2) 0.0382(16) -0.0068(14) 0.0330(15) -0.0033(14)

loop_
_atom_type_symbol
_atom_type_description
_atom_type_scat_dispersion_real
_atom_type_scat_dispersion_imag
_atom_type_scat_source
C C 0.0033 0.0016 'International Tables Vol C Tables 4.2.6.8 and 6.1.1.4'
H H 0.0000 0.0000 'International Tables Vol C Tables 4.2.6.8 and 6.1.1.4'
N N 0.0061 0.0033 'International Tables Vol C Tables 4.2.6.8 and 6.1.1.4'
Cu Cu 0.3201 1.2651 'International Tables Vol C Tables 4.2.6.8 and 6.1.1.4'
Cl Cl 0.1484 0.1585 'International Tables Vol C Tables 4.2.6.8 and 6.1.1.4'

loop_
_geom_angle_atom_site_label_1
_geom_angle_atom_site_label_2
_geom_angle_atom_site_label_3
_geom_angle
_geom_angle_site_symmetry_1
_geom_angle_site_symmetry_3
N1 C1 N2 111.6(3) . .
N1 C1 H1 124.2 . .
N2 C1 H1 124.2 . .
C3 C2 N1 109.2(3) . .
C3 C2 H2 125.4 . .
N1 C2 H2 125.4 . .
C2 C3 N2 106.9(3) . .
C2 C3 H3 126.6 . .
N2 C3 H3 126.6 . .
N2 C4 C5 111.4(3) . .
N2 C4 H4A 109.3 . .
C5 C4 H4A 109.3 . .
N2 C4 H4B 109.3 . .
C5 C4 H4B 109.3 . .
H4A C4 H4B 108.0 . .
C4 C5 C6 111.2(3) . .
C4 C5 H5A 109.4 . .
C6 C5 H5A 109.4 . .
C4 C5 H5B 109.4 . .
C6 C5 H5B 109.4 . .
H5A C5 H5B 108.0 . .
C7 C6 C5 109.6(3) . .
C7 C6 H6A 109.7 . .
C5 C6 H6A 109.7 . .
C7 C6 H6B 109.7 . .
C5 C6 H6B 109.7 . .
H6A C6 H6B 108.2 . .
N3 C7 C6 113.2(3) . .
N3 C7 H7A 108.9 . .
C6 C7 H7A 108.9 . .
N3 C7 H7B 108.9 . .
C6 C7 H7B 108.9 . .
H7A C7 H7B 107.7 . .
C10 C8 N3 107.1(3) . .
C10 C8 H8 126.5 . .
N3 C8 H8 126.5 . .
N4 C9 N3 111.8(3) . .
N4 C9 H9 124.1 . .
N3 C9 H9 124.1 . .
C8 C10 N4 109.4(3) . .
C8 C10 H10 125.3 . .
N4 C10 H10 125.3 . .
N5 C11 C12 109.2(4) . .
N5 C11 H11 125.4 . .
C12 C11 H11 125.4 . .
C11 C12 N6 105.7(3) . .
C11 C12 H12 127.1 . .
N6 C12 H12 127.1 . .
N5 C13 N6 111.3(4) . .
N5 C13 H13 124.3 . .
N6 C13 H13 124.3 . .
N6 C14 C15 113.9(4) . .
N6 C14 H14A 108.8 . .
C15 C14 H14A 108.8 . .
N6 C14 H14B 108.8 . .
C15 C14 H14B 108.8 . .
H14A C14 H14B 107.7 . .
C14 C15 C16 109.8(4) . .
C14 C15 H15A 109.7 . .
C16 C15 H15A 109.7 . .
C14 C15 H15B 109.7 . .
C16 C15 H15B 109.7 . .
H15A C15 H15B 108.2 . .
C17 C16 C15 112.2(4) . .
C17 C16 H16A 109.2 . .
C15 C16 H16A 109.2 . .
C17 C16 H16B 109.2 . .
C15 C16 H16B 109.2 . .
H16A C16 H16B 107.9 . .
N7 C17 C16 111.8(4) . .
N7 C17 H17A 109.3 . .
C16 C17 H17A 109.3 . .
N7 C17 H17B 109.3 . .
C16 C17 H17B 109.3 . .
H17A C17 H17B 107.9 . .
N8 C18 N7 110.8(4) . .
N8 C18 H18 124.6 . .
N7 C18 H18 124.6 . .
C20 C19 N8 110.3(4) . .
C20 C19 H19 124.9 . .
N8 C19 H19 124.9 . .
C19 C20 N7 106.2(3) . .
C19 C20 H20 126.9 . .
N7 C20 H20 126.9 . .
N8 Cu1 N1 157.86(16) . .
N8 Cu1 Cl1 100.41(10) . .
N1 Cu1 Cl1 101.51(11) . .
N4 Cu2 N5 155.35(14) . 1_644
N4 Cu2 Cl2 105.74(10) . .
N5 Cu2 Cl2 98.91(10) 1_644 .
C1 N1 C2 105.5(3) . .
C1 N1 Cu1 123.5(3) . .
C2 N1 Cu1 131.0(3) . .
C1 N2 C3 106.8(3) . .
C1 N2 C4 126.5(3) . .
C3 N2 C4 126.7(3) . .
C9 N3 C8 106.1(3) . .
C9 N3 C7 126.0(3) . .
C8 N3 C7 127.8(3) . .
C9 N4 C10 105.6(3) . .
C9 N4 Cu2 127.2(3) . .
C10 N4 Cu2 126.6(3) . .
C13 N5 C11 106.4(3) . .
C13 N5 Cu2 121.4(3) . 1_466
C11 N5 Cu2 132.2(3) . 1_466
C13 N6 C12 107.3(3) . .
C13 N6 C14 124.8(5) . .
C12 N6 C14 127.8(4) . .
C18 N7 C20 107.4(3) . .
C18 N7 C17 127.7(4) . .
C20 N7 C17 124.9(3) . .
C18 N8 C19 105.4(3) . .
C18 N8 Cu1 129.6(3) . .
C19 N8 Cu1 124.7(3) . .

loop_
_geom_bond_atom_site_label_1
_geom_bond_atom_site_label_2
_geom_bond_distance
_geom_bond_site_symmetry_2
C1 N1 1.318(5) .
C1 N2 1.333(5) .
C1 H1 0.9300 .
C2 C3 1.344(6) .
C2 N1 1.371(5) .
C2 H2 0.9300 .
C3 N2 1.364(5) .
C3 H3 0.9300 .
C4 N2 1.462(5) .
C4 C5 1.506(5) .
C4 H4A 0.9700 .
C4 H4B 0.9700 .
C5 C6 1.530(5) .
C5 H5A 0.9700 .
C5 H5B 0.9700 .
C6 C7 1.506(5) .
C6 H6A 0.9700 .
C6 H6B 0.9700 .
C7 N3 1.459(5) .
C7 H7A 0.9700 .
C7 H7B 0.9700 .
C8 C10 1.337(5) .
C8 N3 1.365(5) .
C8 H8 0.9300 .
C9 N4 1.307(5) .
C9 N3 1.339(5) .
C9 H9 0.9300 .
C10 N4 1.366(5) .
C10 H10 0.9300 .
C11 N5 1.354(5) .
C11 C12 1.357(6) .
C11 H11 0.9300 .
C12 N6 1.368(6) .
C12 H12 0.9300 .
C13 N5 1.307(5) .
C13 N6 1.326(5) .
C13 H13 0.9300 .
C14 N6 1.466(5) .
C14 C15 1.484(6) .
C14 H14A 0.9700 .
C14 H14B 0.9700 .
C15 C16 1.526(6) .
C15 H15A 0.9700 .
C15 H15B 0.9700 .
C16 C17 1.492(6) .
C16 H16A 0.9700 .
C16 H16B 0.9700 .
C17 N7 1.458(5) .
C17 H17A 0.9700 .
C17 H17B 0.9700 .
C18 N8 1.313(5) .
C18 N7 1.347(5) .
C18 H18 0.9300 .
C19 C20 1.339(5) .
C19 N8 1.364(5) .
C19 H19 0.9300 .
C20 N7 1.353(5) .
C20 H20 0.9300 .
Cl1 Cu1 2.5365(12) .
Cl2 Cu2 2.4961(12) .
Cu1 N8 1.893(3) .
Cu1 N1 1.895(3) .
Cu2 N4 1.900(3) .
Cu2 N5 1.912(3) 1_644
N5 Cu2 1.912(3) 1_466

loop_
_geom_torsion_atom_site_label_1
_geom_torsion_atom_site_label_2
_geom_torsion_atom_site_label_3
_geom_torsion_atom_site_label_4
_geom_torsion
_geom_torsion_site_symmetry_1
_geom_torsion_site_symmetry_4
N1 C2 C3 N2 0.1(5) . .
N2 C4 C5 C6 175.8(3) . .
C4 C5 C6 C7 179.4(4) . .
C5 C6 C7 N3 -175.8(4) . .
N3 C8 C10 N4 0.0(5) . .
N5 C11 C12 N6 -0.7(5) . .
N6 C14 C15 C16 -162.8(5) . .
C14 C15 C16 C17 -177.8(5) . .
C15 C16 C17 N7 -159.9(4) . .
N8 C19 C20 N7 1.4(5) . .
N2 C1 N1 C2 0.6(5) . .
N2 C1 N1 Cu1 -178.9(3) . .
C3 C2 N1 C1 -0.4(6) . .
C3 C2 N1 Cu1 179.0(3) . .
N8 Cu1 N1 C1 -165.3(4) . .
Cl1 Cu1 N1 C1 6.4(4) . .
N8 Cu1 N1 C2 15.3(7) . .
Cl1 Cu1 N1 C2 -173.0(4) . .
N1 C1 N2 C3 -0.5(5) . .
N1 C1 N2 C4 -179.9(4) . .
C2 C3 N2 C1 0.3(5) . .
C2 C3 N2 C4 179.7(4) . .
C5 C4 N2 C1 69.0(6) . .
C5 C4 N2 C3 -110.2(5) . .
N4 C9 N3 C8 1.0(4) . .
N4 C9 N3 C7 -175.8(3) . .
C10 C8 N3 C9 -0.6(5) . .
C10 C8 N3 C7 176.1(4) . .
C6 C7 N3 C9 -131.2(4) . .
C6 C7 N3 C8 52.7(5) . .
N3 C9 N4 C10 -1.0(4) . .
N3 C9 N4 Cu2 170.4(3) . .
C8 C10 N4 C9 0.5(5) . .
C8 C10 N4 Cu2 -170.9(3) . .
N5 Cu2 N4 C9 20.1(6) 1_644 .
Cl2 Cu2 N4 C9 -158.3(3) . .
N5 Cu2 N4 C10 -170.2(4) 1_644 .
Cl2 Cu2 N4 C10 11.3(4) . .
N6 C13 N5 C11 0.4(5) . .
N6 C13 N5 Cu2 -178.1(3) . 1_466
C12 C11 N5 C13 0.2(5) . .
C12 C11 N5 Cu2 178.4(3) . 1_466
N5 C13 N6 C12 -0.8(5) . .
N5 C13 N6 C14 177.1(4) . .
C11 C12 N6 C13 0.9(5) . .
C11 C12 N6 C14 -176.9(4) . .
C15 C14 N6 C13 115.8(6) . .
C15 C14 N6 C12 -66.8(7) . .
N8 C18 N7 C20 0.6(5) . .
N8 C18 N7 C17 178.6(4) . .
C19 C20 N7 C18 -1.2(5) . .
C19 C20 N7 C17 -179.3(4) . .
C16 C17 N7 C18 -59.9(7) . .
C16 C17 N7 C20 117.8(5) . .
N7 C18 N8 C19 0.2(5) . .
N7 C18 N8 Cu1 173.6(3) . .
C20 C19 N8 C18 -1.0(5) . .
C20 C19 N8 Cu1 -174.8(3) . .
N1 Cu1 N8 C18 -11.4(7) . .
Cl1 Cu1 N8 C18 176.9(4) . .
N1 Cu1 N8 C19 160.9(4) . .
Cl1 Cu1 N8 C19 -10.8(4) . .
